data_7108487
loop_
_publ_author_name
'Xin Su'
'Mart Lokov'
'Agnes Kutt'
'Ivo Leito'
'Ivan Aprahamian'

_publ_section_title
;
 Unusual para-substituent effects on the intramolecular hydrogen-bond in
 hydrazone-based switches
;
_journal_name_full Chem.Commun.
_journal_page_first 10490
_journal_paper_doi 10.1039/c2cc35860c
_journal_volume 48
_journal_year 2012
_chemical_formula_moiety 'C17 H20 N4 O2'
_chemical_formula_sum 'C17 H20 N4 O2'
_chemical_formula_weight 312.37
_space_group_IT_number 14
_symmetry_cell_setting monoclinic
_symmetry_Int_Tables_number 14
_symmetry_space_group_name_Hall '-P 2ybc'
_symmetry_space_group_name_H-M 'P 1 21/c 1'
_atom_sites_solution_hydrogens geom
_atom_sites_solution_primary direct
_atom_sites_solution_secondary difmap
_audit_creation_method SHELXL-97
_cell_angle_alpha 90.00
_cell_angle_beta 93.5940(10)
_cell_angle_gamma 90.00
_cell_formula_units_Z 4
_cell_length_a 18.9390(13)
_cell_length_b 7.5769(5)
_cell_length_c 11.1814(8)
_cell_measurement_reflns_used 9994
_cell_measurement_temperature 173(2)
_cell_measurement_theta_max 25.32
_cell_measurement_theta_min 2.15
_cell_volume 1601.36(19)
_computing_cell_refinement 'APEX2 (BRUKER, V2010.11-3, 2010)'
_computing_data_collection 'COSMO (BRUKER, V1.61, 2009)'
_computing_data_reduction 'SAINT (BRUKER, V7.68A, 2010)'
_computing_molecular_graphics 'SHELXTL (Sheldrick, Acta Cryst. A64 2008, 112-122)'
_computing_publication_material 'SHELXTL (Sheldrick, Acta Cryst. A64 2008, 112-122)'
_computing_structure_refinement 'SHELXL (Sheldrick, Acta Cryst. A64 2008, 112-122)'
_computing_structure_solution 'SHELXS (Sheldrick, Acta Cryst. A64 2008, 112-122)'
_diffrn_ambient_temperature 173(2)
_diffrn_detector_area_resol_mean 836.6
_diffrn_measured_fraction_theta_full 0.999
_diffrn_measured_fraction_theta_max 0.999
_diffrn_measurement_device_type 'Bruker APEX-II CCD'
_diffrn_measurement_method '\w,and/f 0.5 deg'
_diffrn_radiation_monochromator graphite
_diffrn_radiation_probe x-ray
_diffrn_radiation_type MoK\a
_diffrn_radiation_wavelength 0.71073
_diffrn_reflns_av_R_equivalents 0.0263
_diffrn_reflns_av_sigmaI/netI 0.0124
_diffrn_reflns_limit_h_max 22
_diffrn_reflns_limit_h_min -22
_diffrn_reflns_limit_k_max 9
_diffrn_reflns_limit_k_min -9
_diffrn_reflns_limit_l_max 13
_diffrn_reflns_limit_l_min -13
_diffrn_reflns_number 25125
_diffrn_reflns_theta_full 25.32
_diffrn_reflns_theta_max 25.32
_diffrn_reflns_theta_min 2.15
_diffrn_source 'fine-focus sealed tube'
_exptl_absorpt_coefficient_mu 0.088
_exptl_absorpt_correction_T_max 0.9849
_exptl_absorpt_correction_T_min 0.9685
_exptl_absorpt_correction_type multi-scan
_exptl_absorpt_process_details SADABS
_exptl_crystal_colour orange
_exptl_crystal_density_diffrn 1.296
_exptl_crystal_density_method 'not measured'
_exptl_crystal_description block
_exptl_crystal_F_000 664
_exptl_crystal_size_max 0.37
_exptl_crystal_size_mid 0.24
_exptl_crystal_size_min 0.17
_refine_diff_density_max 0.143
_refine_diff_density_min -0.202
_refine_diff_density_rms 0.043
_refine_ls_extinction_method none
_refine_ls_goodness_of_fit_ref 1.039
_refine_ls_hydrogen_treatment constr
_refine_ls_matrix_type full
_refine_ls_number_parameters 211
_refine_ls_number_reflns 2925
_refine_ls_number_restraints 0
_refine_ls_restrained_S_all 1.039
_refine_ls_R_factor_all 0.0367
_refine_ls_R_factor_gt 0.0324
_refine_ls_shift/su_max 0.001
_refine_ls_shift/su_mean 0.000
_refine_ls_structure_factor_coef Fsqd
_refine_ls_weighting_details 'calc w=1/[\s^2^(Fo^2^)+(0.0458P)^2^+0.4362P] where P=(Fo^2^+2Fc^2^)/3'
_refine_ls_weighting_scheme calc
_refine_ls_wR_factor_gt 0.0854
_refine_ls_wR_factor_ref 0.0900
_reflns_number_gt 2613
_reflns_number_total 2925
_reflns_threshold_expression >2sigma(I)
_cod_data_source_file c2cc35860c.txt
_cod_data_source_block ia2211
_cod_original_sg_symbol_H-M 'P 21/c'
_cod_database_code 7108487
_contact_crystallographer_name 'Richard Staples'
_contact_crystallographer_email staples@chemistry.msu.com

loop_
_symmetry_equiv_pos_as_xyz
'x, y, z'
'-x, y+1/2, -z+1/2'
'-x, -y, -z'
'x, -y-1/2, z-1/2'

loop_
_atom_site_label
_atom_site_type_symbol
_atom_site_fract_x
_atom_site_fract_y
_atom_site_fract_z
_atom_site_U_iso_or_equiv
_atom_site_adp_type
_atom_site_occupancy
_atom_site_symmetry_multiplicity
_atom_site_calc_flag
_atom_site_refinement_flags
O1 O 0.72328(4) 0.55732(13) 0.45185(7) 0.0392(2) Uani 1 1 d .
O2 O 0.61142(4) 0.62110(13) 0.48867(8) 0.0407(2) Uani 1 1 d .
N1 N 0.77380(5) 0.39159(13) 0.77390(8) 0.0273(2) Uani 1 1 d .
H1 H 0.7433 0.3630 0.8268 0.033 Uiso 1 1 calc R
N2 N 0.75128(5) 0.45300(12) 0.66817(8) 0.0269(2) Uani 1 1 d .
N3 N 0.64171(5) 0.41177(14) 0.83392(9) 0.0313(2) Uani 1 1 d .
N5 N 1.06365(5) 0.32572(14) 0.89955(8) 0.0294(2) Uani 1 1 d .
C1 C 0.84674(6) 0.37183(14) 0.80211(9) 0.0239(2) Uani 1 1 d .
C2 C 0.89684(6) 0.43599(14) 0.72764(9) 0.0251(2) Uani 1 1 d .
H2 H 0.8818 0.4905 0.6539 0.030 Uiso 1 1 calc R
C3 C 0.96812(6) 0.42139(15) 0.75966(9) 0.0253(2) Uani 1 1 d .
H3 H 1.0014 0.4667 0.7075 0.030 Uiso 1 1 calc R
C4 C 0.99257(6) 0.34098(14) 0.86782(9) 0.0236(2) Uani 1 1 d .
C5 C 0.94094(6) 0.27554(15) 0.94143(9) 0.0262(2) Uani 1 1 d .
H5 H 0.9555 0.2202 1.0151 0.031 Uiso 1 1 calc R
C6 C 0.86948(6) 0.29000(15) 0.90887(10) 0.0269(2) Uani 1 1 d .
H6 H 0.8357 0.2437 0.9599 0.032 Uiso 1 1 calc R
C7 C 1.11533(6) 0.41534(18) 0.83173(11) 0.0356(3) Uani 1 1 d .
H7A H 1.1148 0.3650 0.7510 0.053 Uiso 1 1 calc R
H7B H 1.1625 0.4006 0.8719 0.053 Uiso 1 1 calc R
H7C H 1.1037 0.5413 0.8264 0.053 Uiso 1 1 calc R
C8 C 1.08694(6) 0.24822(17) 1.01339(10) 0.0319(3) Uani 1 1 d .
H8A H 1.0714 0.3223 1.0786 0.048 Uiso 1 1 calc R
H8B H 1.1387 0.2399 1.0192 0.048 Uiso 1 1 calc R
H8C H 1.0665 0.1300 1.0195 0.048 Uiso 1 1 calc R
C9 C 0.68349(6) 0.47371(15) 0.63970(10) 0.0264(2) Uani 1 1 d .
C10 C 0.66781(6) 0.55649(16) 0.52075(10) 0.0284(3) Uani 1 1 d .
C11 C 0.71381(7) 0.65174(18) 0.33882(11) 0.0360(3) Uani 1 1 d .
H11A H 0.7593 0.7059 0.3196 0.043 Uiso 1 1 calc R
H11B H 0.6790 0.7478 0.3467 0.043 Uiso 1 1 calc R
C12 C 0.68866(8) 0.53161(18) 0.23880(12) 0.0428(3) Uani 1 1 d .
H12A H 0.7235 0.4377 0.2298 0.064 Uiso 1 1 calc R
H12B H 0.6828 0.5991 0.1641 0.064 Uiso 1 1 calc R
H12C H 0.6432 0.4793 0.2570 0.064 Uiso 1 1 calc R
C13 C 0.62451(6) 0.42875(14) 0.71525(10) 0.0264(2) Uani 1 1 d .
C14 C 0.55553(6) 0.39698(16) 0.66856(11) 0.0314(3) Uani 1 1 d .
H14 H 0.5438 0.4098 0.5852 0.038 Uiso 1 1 calc R
C15 C 0.50468(7) 0.34688(18) 0.74458(12) 0.0379(3) Uani 1 1 d .
H15 H 0.4580 0.3211 0.7136 0.046 Uiso 1 1 calc R
C16 C 0.52197(7) 0.33432(18) 0.86623(12) 0.0389(3) Uani 1 1 d .
H16 H 0.4874 0.3033 0.9205 0.047 Uiso 1 1 calc R
C17 C 0.59079(7) 0.36821(18) 0.90610(11) 0.0369(3) Uani 1 1 d .
H17 H 0.6028 0.3602 0.9897 0.044 Uiso 1 1 calc R

loop_
_atom_site_aniso_label
_atom_site_aniso_U_11
_atom_site_aniso_U_22
_atom_site_aniso_U_33
_atom_site_aniso_U_23
_atom_site_aniso_U_13
_atom_site_aniso_U_12
O1 0.0289(5) 0.0576(6) 0.0317(5) 0.0154(4) 0.0056(3) 0.0090(4)
O2 0.0292(5) 0.0575(6) 0.0357(5) 0.0130(4) 0.0034(4) 0.0130(4)
N1 0.0239(5) 0.0341(5) 0.0240(5) 0.0040(4) 0.0010(4) -0.0013(4)
N2 0.0273(5) 0.0277(5) 0.0253(5) 0.0006(4) -0.0008(4) 0.0007(4)
N3 0.0299(5) 0.0366(6) 0.0276(5) 0.0007(4) 0.0022(4) -0.0039(4)
N5 0.0241(5) 0.0364(5) 0.0276(5) 0.0026(4) 0.0003(4) 0.0003(4)
C1 0.0242(5) 0.0235(5) 0.0239(5) -0.0024(4) 0.0004(4) -0.0002(4)
C2 0.0299(6) 0.0253(5) 0.0200(5) 0.0008(4) 0.0009(4) 0.0006(4)
C3 0.0276(6) 0.0260(6) 0.0226(5) -0.0006(4) 0.0052(4) -0.0011(4)
C4 0.0257(5) 0.0220(5) 0.0230(5) -0.0036(4) 0.0014(4) 0.0011(4)
C5 0.0298(6) 0.0276(6) 0.0211(5) 0.0025(4) 0.0007(4) 0.0015(5)
C6 0.0274(6) 0.0297(6) 0.0242(5) 0.0025(4) 0.0046(4) -0.0023(5)
C7 0.0257(6) 0.0499(8) 0.0316(6) -0.0022(5) 0.0035(5) -0.0041(5)
C8 0.0291(6) 0.0366(7) 0.0294(6) -0.0013(5) -0.0034(5) 0.0054(5)
C9 0.0245(6) 0.0281(6) 0.0266(6) -0.0008(4) 0.0004(4) 0.0015(4)
C10 0.0248(6) 0.0319(6) 0.0286(6) -0.0001(5) 0.0019(4) 0.0019(5)
C11 0.0334(6) 0.0432(7) 0.0317(6) 0.0126(5) 0.0046(5) 0.0013(5)
C12 0.0526(8) 0.0400(7) 0.0360(7) 0.0065(6) 0.0059(6) 0.0056(6)
C13 0.0275(6) 0.0245(5) 0.0274(6) -0.0013(4) 0.0017(4) 0.0021(4)
C14 0.0276(6) 0.0352(6) 0.0312(6) 0.0007(5) -0.0002(5) 0.0025(5)
C15 0.0249(6) 0.0435(7) 0.0452(7) 0.0040(6) 0.0010(5) 0.0000(5)
C16 0.0309(6) 0.0456(8) 0.0411(7) 0.0071(6) 0.0096(5) -0.0015(5)
C17 0.0369(7) 0.0450(7) 0.0294(6) 0.0035(5) 0.0057(5) -0.0043(6)

loop_
_atom_type_symbol
_atom_type_description
_atom_type_scat_dispersion_real
_atom_type_scat_dispersion_imag
_atom_type_scat_source
C C 0.0033 0.0016 'International Tables Vol C Tables 4.2.6.8 and 6.1.1.4'
H H 0.0000 0.0000 'International Tables Vol C Tables 4.2.6.8 and 6.1.1.4'
N N 0.0061 0.0033 'International Tables Vol C Tables 4.2.6.8 and 6.1.1.4'
O O 0.0106 0.0060 'International Tables Vol C Tables 4.2.6.8 and 6.1.1.4'

loop_
_geom_angle_atom_site_label_1
_geom_angle_atom_site_label_2
_geom_angle_atom_site_label_3
_geom_angle
C10 O1 C11 116.32(9)
N2 N1 C1 119.85(9)
N2 N1 H1 120.1
C1 N1 H1 120.1
C9 N2 N1 121.13(9)
C17 N3 C13 118.50(10)
C4 N5 C7 120.62(10)
C4 N5 C8 120.07(9)
C7 N5 C8 118.29(9)
C2 C1 C6 118.99(10)
C2 C1 N1 121.79(10)
C6 C1 N1 119.19(10)
C3 C2 C1 120.70(10)
C3 C2 H2 119.6
C1 C2 H2 119.6
C2 C3 C4 121.47(10)
C2 C3 H3 119.3
C4 C3 H3 119.3
N5 C4 C3 121.50(10)
N5 C4 C5 121.62(10)
C3 C4 C5 116.88(10)
C6 C5 C4 121.49(10)
C6 C5 H5 119.3
C4 C5 H5 119.3
C5 C6 C1 120.46(10)
C5 C6 H6 119.8
C1 C6 H6 119.8
N5 C7 H7A 109.5
N5 C7 H7B 109.5
H7A C7 H7B 109.5
N5 C7 H7C 109.5
H7A C7 H7C 109.5
H7B C7 H7C 109.5
N5 C8 H8A 109.5
N5 C8 H8B 109.5
H8A C8 H8B 109.5
N5 C8 H8C 109.5
H8A C8 H8C 109.5
H8B C8 H8C 109.5
N2 C9 C13 126.51(10)
N2 C9 C10 113.93(10)
C13 C9 C10 119.52(10)
O2 C10 O1 122.48(10)
O2 C10 C9 124.11(10)
O1 C10 C9 113.39(9)
O1 C11 C12 111.51(11)
O1 C11 H11A 109.3
C12 C11 H11A 109.3
O1 C11 H11B 109.3
C12 C11 H11B 109.3
H11A C11 H11B 108.0
C11 C12 H12A 109.5
C11 C12 H12B 109.5
H12A C12 H12B 109.5
C11 C12 H12C 109.5
H12A C12 H12C 109.5
H12B C12 H12C 109.5
N3 C13 C14 120.82(10)
N3 C13 C9 115.94(10)
C14 C13 C9 123.17(10)
C15 C14 C13 119.37(11)
C15 C14 H14 120.3
C13 C14 H14 120.3
C14 C15 C16 119.65(12)
C14 C15 H15 120.2
C16 C15 H15 120.2
C17 C16 C15 117.87(11)
C17 C16 H16 121.1
C15 C16 H16 121.1
N3 C17 C16 123.73(12)
N3 C17 H17 118.1
C16 C17 H17 118.1

loop_
_geom_bond_atom_site_label_1
_geom_bond_atom_site_label_2
_geom_bond_distance
O1 C10 1.3411(14)
O1 C11 1.4535(14)
O2 C10 1.2087(14)
N1 N2 1.3163(13)
N1 C1 1.4057(14)
N1 H1 0.8800
N2 C9 1.3127(14)
N3 C17 1.3371(15)
N3 C13 1.3525(15)
N5 C4 1.3753(14)
N5 C7 1.4446(15)
N5 C8 1.4454(14)
C1 C2 1.3888(16)
C1 C6 1.3893(15)
C2 C3 1.3793(16)
C2 H2 0.9500
C3 C4 1.4065(15)
C3 H3 0.9500
C4 C5 1.4073(15)
C5 C6 1.3835(15)
C5 H5 0.9500
C6 H6 0.9500
C7 H7A 0.9800
C7 H7B 0.9800
C7 H7C 0.9800
C8 H8A 0.9800
C8 H8B 0.9800
C8 H8C 0.9800
C9 C13 1.4817(15)
C9 C10 1.4836(16)
C11 C12 1.4965(19)
C11 H11A 0.9900
C11 H11B 0.9900
C12 H12A 0.9800
C12 H12B 0.9800
C12 H12C 0.9800
C13 C14 1.3971(16)
C14 C15 1.3771(18)
C14 H14 0.9500
C15 C16 1.3823(19)
C15 H15 0.9500
C16 C17 1.3750(18)
C16 H16 0.9500
C17 H17 0.9500

loop_
_geom_hbond_atom_site_label_D
_geom_hbond_atom_site_label_H
_geom_hbond_atom_site_label_A
_geom_hbond_distance_DH
_geom_hbond_distance_HA
_geom_hbond_distance_DA
_geom_hbond_angle_DHA
N1 H1 N3 0.88 1.96 2.6348(13) 131.9

loop_
_geom_torsion_atom_site_label_1
_geom_torsion_atom_site_label_2
_geom_torsion_atom_site_label_3
_geom_torsion_atom_site_label_4
_geom_torsion
C1 N1 N2 C9 -179.62(10)
N2 N1 C1 C2 8.33(16)
N2 N1 C1 C6 -173.37(10)
C6 C1 C2 C3 -0.98(16)
N1 C1 C2 C3 177.32(10)
C1 C2 C3 C4 0.26(16)
C7 N5 C4 C3 9.46(16)
C8 N5 C4 C3 177.71(10)
C7 N5 C4 C5 -171.12(11)
C8 N5 C4 C5 -2.87(16)
C2 C3 C4 N5 179.72(10)
C2 C3 C4 C5 0.28(16)
N5 C4 C5 C6 -179.55(10)
C3 C4 C5 C6 -0.10(16)
C4 C5 C6 C1 -0.61(17)
C2 C1 C6 C5 1.15(16)
N1 C1 C6 C5 -177.19(10)
N1 N2 C9 C13 -2.09(17)
N1 N2 C9 C10 175.71(10)
C11 O1 C10 O2 4.26(18)
C11 O1 C10 C9 -174.15(10)
N2 C9 C10 O2 -163.47(12)
C13 C9 C10 O2 14.50(18)
N2 C9 C10 O1 14.91(15)
C13 C9 C10 O1 -167.12(10)
C10 O1 C11 C12 -92.74(13)
C17 N3 C13 C14 -1.67(17)
C17 N3 C13 C9 -178.83(11)
N2 C9 C13 N3 19.48(17)
C10 C9 C13 N3 -158.21(10)
N2 C9 C13 C14 -157.60(11)
C10 C9 C13 C14 24.71(16)
N3 C13 C14 C15 -0.34(18)
C9 C13 C14 C15 176.60(11)
C13 C14 C15 C16 2.09(19)
C14 C15 C16 C17 -1.8(2)
C13 N3 C17 C16 2.01(19)
C15 C16 C17 N3 -0.3(2)
